data_4113405
loop_
_publ_author_name
'Alagar Srinivasan'
'Tomoya Ishizuka'
'Atsuhiro Osuka'
'Hiroyuki Furuta'

_publ_section_title
;
 Doubly N-Confused Hexaphyrin: A Novel Aromatic Expanded Porphyrin that
 Complexes Bis-metals in the Core
;
_journal_name_full 'Journal of the American Chemical Society'
_journal_page_first 878
_journal_page_last 879
_journal_paper_doi 10.1021/ja029018v
_journal_volume 125
_journal_year 2003
_chemical_formula_moiety 'C74 H24 F30 N10 O2 '
_chemical_formula_sum 'C74 H24 F30 N10 O2'
_chemical_formula_weight 1655.02
_space_group_IT_number 14
_symmetry_cell_setting monoclinic
_symmetry_Int_Tables_number 14
_symmetry_space_group_name_Hall '-P 2ybc'
_symmetry_space_group_name_H-M 'P 1 21/c 1'
_cell_angle_alpha 90
_cell_angle_beta 80.591(2)
_cell_angle_gamma 90
_cell_formula_units_Z 2
_cell_length_a 11.7719(6)
_cell_length_b 12.2522(8)
_cell_length_c 24.011(1)
_cell_measurement_reflns_used 24364
_cell_measurement_temperature 123.1
_cell_measurement_theta_max 27.5
_cell_measurement_theta_min 1.7
_cell_volume 3416.6(3)
_computing_cell_refinement Unknown
_computing_data_collection Unknown
_computing_data_reduction CrystalStructure
_computing_publication_material 'CrystalStructure Ver. 3.00'
_computing_structure_refinement CRYSTALS
_computing_structure_solution SIR97
_diffrn_measured_fraction_theta_full 0.9805
_diffrn_measured_fraction_theta_max 0.9805
_diffrn_radiation_type 'Mo K\a'
_diffrn_radiation_wavelength 0.7107
_diffrn_reflns_av_R_equivalents 0.087
_diffrn_reflns_limit_h_max 14
_diffrn_reflns_limit_h_min -15
_diffrn_reflns_limit_k_max 15
_diffrn_reflns_limit_k_min -15
_diffrn_reflns_limit_l_max 31
_diffrn_reflns_limit_l_min -31
_diffrn_reflns_number 30649
_diffrn_reflns_theta_full 27.48
_diffrn_reflns_theta_max 27.48
_exptl_absorpt_coefficient_mu 0.156
_exptl_absorpt_correction_T_max 0.969
_exptl_absorpt_correction_T_min 0.828
_exptl_absorpt_correction_type multi-scan
_exptl_crystal_colour violet
_exptl_crystal_density_diffrn 1.609
_exptl_crystal_description prism
_exptl_crystal_F_000 1648.00
_exptl_crystal_size_max 0.60
_exptl_crystal_size_mid 0.20
_exptl_crystal_size_min 0.20
_refine_diff_density_max 0.56
_refine_diff_density_min -0.31
_refine_ls_extinction_method none
_refine_ls_goodness_of_fit_ref 1.010
_refine_ls_hydrogen_treatment refall
_refine_ls_number_parameters 531
_refine_ls_number_reflns 3263
_refine_ls_R_factor_gt 0.0510
_refine_ls_shift/su_max 0.0000
_refine_ls_structure_factor_coef F
_refine_ls_weighting_details 'w = 1.0'
_refine_ls_weighting_scheme unit
_refine_ls_wR_factor_ref 0.0600
_reflns_number_gt 3263
_reflns_number_total 8035
_reflns_threshold_expression F^2^>2.0\s(F^2^)
_cod_data_source_file ja029018v-2_s2_1.cif
_cod_data_source_block '_NC-hexa-FB_(5)______________'
_cod_original_cell_volume 3416.5(3)
_cod_original_formula_sum 'C74 H24 F30 N10 O2 '
_cod_database_code 4113405

loop_
_symmetry_equiv_pos_as_xyz
x,y,z
-x,-y,-z
-x,y+1/2,-z+1/2
x,-y+1/2,z+1/2

loop_
_atom_site_label
_atom_site_type_symbol
_atom_site_fract_x
_atom_site_fract_y
_atom_site_fract_z
_atom_site_U_iso_or_equiv
_atom_site_adp_type
_atom_site_occupancy
_atom_site_symmetry_multiplicity
_atom_site_calc_flag
_atom_site_refinement_flags
F1 F 0.7023(3) 0.2783(3) 0.3513(1) 0.038(1) Uani 1.00 1 d .
F2 F 0.4998(3) 0.3694(3) 0.3361(2) 0.047(1) Uani 1.00 1 d .
F3 F 0.2990(3) 0.2656(3) 0.3735(2) 0.056(1) Uani 1.00 1 d .
F4 F 0.3006(3) 0.0677(3) 0.4251(2) 0.058(1) Uani 1.00 1 d .
F5 F 0.5024(3) -0.0246(3) 0.4395(1) 0.041(1) Uani 1.00 1 d .
F6 F 0.7340(3) 0.4338(3) 0.5371(1) 0.055(1) Uani 1.00 1 d .
F7 F 0.5417(4) 0.5558(3) 0.5440(2) 0.069(1) Uani 1.00 1 d .
F8 F 0.3393(3) 0.4831(4) 0.6042(2) 0.069(1) Uani 1.00 1 d .
F9 F 0.3333(3) 0.2896(4) 0.6598(2) 0.059(1) Uani 1.00 1 d .
F10 F 0.5262(3) 0.1677(3) 0.6545(1) 0.041(1) Uani 1.00 1 d .
F11 F 1.1073(4) 0.3574(3) 0.7552(2) 0.061(1) Uani 1.00 1 d .
F12 F 1.1185(4) 0.4111(3) 0.8625(2) 0.067(1) Uani 1.00 1 d .
F13 F 1.0332(4) 0.2747(4) 0.9475(1) 0.069(1) Uani 1.00 1 d .
F14 F 0.9262(5) 0.0872(5) 0.9243(2) 0.099(2) Uani 1.00 1 d .
F15 F 0.9136(4) 0.0336(4) 0.8165(1) 0.072(1) Uani 1.00 1 d .
O1 O 0.9241(6) -0.0234(6) 0.4547(3) 0.029(2) Uani 0.50 1 d P
O2 O 0.9494(6) 0.0797(6) 0.5472(3) 0.025(2) Uani 0.50 1 d P
N1 N 0.8756(4) -0.0469(4) 0.3531(2) 0.026(1) Uani 1.00 1 d .
N2 N 0.8590(1) 0.0521(1) 0.4731(1) 0.0261(4) Uani 0.50 1 d P
N3 N 0.8971(4) 0.1753(4) 0.6443(2) 0.024(1) Uani 1.00 1 d .
N4 N 0.6595(9) -0.2259(8) 0.4781(3) 0.098(3) Uani 1.00 1 d .
N5 N 0.4911(5) 0.1072(6) 0.2529(2) 0.056(2) Uani 1.00 1 d .
N6 N 0.8647(1) 0.0957(1) 0.5259(1) 0.0257(4) Uani 0.50 1 d P
C1 C 0.8950(4) -0.0940(5) 0.3005(2) 0.024(1) Uani 1.00 1 d .
C2 C 0.8012(5) -0.0666(5) 0.2711(2) 0.027(1) Uani 1.00 1 d .
C3 C 0.7259(5) -0.0062(5) 0.3060(2) 0.026(1) Uani 1.00 1 d .
C4 C 0.7729(4) 0.0077(5) 0.3576(2) 0.025(1) Uani 1.00 1 d .
C5 C 0.7201(4) 0.0716(4) 0.4033(2) 0.022(1) Uani 1.00 1 d .
C6 C 0.7569(4) 0.0939(5) 0.4547(2) 0.025(1) Uani 1.00 1 d .
C7 C 0.7041(4) 0.1639(4) 0.4968(2) 0.025(1) Uani 1.00 1 d .
C8 C 0.8647(1) 0.0959(1) 0.5254(1) 0.0257(4) Uani 0.50 1 d P
C9 C 0.7678(4) 0.1677(5) 0.5407(2) 0.024(1) Uani 1.00 1 d .
C10 C 0.7417(4) 0.2280(5) 0.5904(2) 0.025(1) Uani 1.00 1 d .
C11 C 0.8005(5) 0.2323(5) 0.6373(2) 0.025(1) Uani 1.00 1 d .
C12 C 0.7637(5) 0.2981(5) 0.6867(2) 0.030(2) Uani 1.00 1 d .
C13 C 0.8357(5) 0.2774(5) 0.7230(2) 0.032(2) Uani 1.00 1 d .
C14 C 0.9208(5) 0.2003(5) 0.6971(2) 0.027(1) Uani 1.00 1 d .
C15 C 1.0112(5) 0.1603(5) 0.7221(2) 0.026(1) Uani 1.00 1 d .
C16 C 0.6089(4) 0.1244(5) 0.3960(2) 0.023(1) Uani 1.00 1 d .
C17 C 0.6036(5) 0.2250(5) 0.3700(2) 0.029(2) Uani 1.00 1 d .
C18 C 0.5017(5) 0.2716(5) 0.3619(2) 0.034(2) Uani 1.00 1 d .
C19 C 0.3995(5) 0.2193(5) 0.3810(3) 0.036(2) Uani 1.00 1 d .
C20 C 0.4002(5) 0.1195(5) 0.4068(3) 0.038(2) Uani 1.00 1 d .
C21 C 0.5041(5) 0.0731(5) 0.4142(2) 0.030(2) Uani 1.00 1 d .
C22 C 0.6356(5) 0.2962(5) 0.5951(2) 0.028(2) Uani 1.00 1 d .
C23 C 0.6357(6) 0.3959(5) 0.5676(2) 0.038(2) Uani 1.00 1 d .
C24 C 0.5375(7) 0.4584(6) 0.5704(3) 0.047(2) Uani 1.00 1 d .
C25 C 0.4368(6) 0.4221(6) 0.6011(3) 0.047(2) Uani 1.00 1 d .
C26 C 0.4328(5) 0.3250(6) 0.6294(3) 0.043(2) Uani 1.00 1 d .
C27 C 0.5320(5) 0.2624(5) 0.6263(2) 0.033(2) Uani 1.00 1 d .
C28 C 1.0104(4) 0.1940(5) 0.7826(2) 0.029(2) Uani 1.00 1 d .
C29 C 1.0606(5) 0.2899(5) 0.7960(2) 0.034(2) Uani 1.00 1 d .
C30 C 1.0665(5) 0.3187(5) 0.8513(3) 0.041(2) Uani 1.00 1 d .
C31 C 1.0224(6) 0.2500(7) 0.8937(2) 0.046(2) Uani 1.00 1 d .
C32 C 0.9703(6) 0.1548(7) 0.8826(3) 0.055(2) Uani 1.00 1 d .
C33 C 0.9645(6) 0.1288(6) 0.8265(2) 0.044(2) Uani 1.00 1 d .
C34 C 0.748(1) -0.2598(7) 0.4613(3) 0.067(3) Uani 1.00 1 d .
C35 C 0.8606(8) -0.3076(9) 0.4389(4) 0.096(4) Uani 1.00 1 d .
C36 C 0.4170(5) 0.0481(6) 0.2574(2) 0.039(2) Uani 1.00 1 d .
C37 C 0.3236(6) -0.0282(6) 0.2634(3) 0.060(2) Uani 1.00 1 d .
C38 C 0.8590(1) 0.0521(1) 0.4731(1) 0.0261(4) Uani 0.50 1 d P
H1 H 0.9240(4) -0.0515(4) 0.3810(2) 0.032(2) Uiso 0.50 1 c P
H2 H 0.9400(4) 0.1277(4) 0.6176(2) 0.029(2) Uiso 0.50 1 c P
H3 H 0.7943(5) -0.0883(5) 0.2338(2) 0.033(2) Uiso 1.00 1 c .
H4 H 0.6552(5) 0.0227(5) 0.2983(2) 0.032(2) Uiso 1.00 1 c .
H5 H 0.6351(4) 0.2034(4) 0.4956(2) 0.030(2) Uiso 1.00 1 c .
H6 H 0.7000(5) 0.3468(5) 0.6921(2) 0.037(2) Uiso 1.00 1 c .
H7 H 0.8318(5) 0.3080(5) 0.7596(2) 0.038(2) Uiso 1.00 1 c .
H8 H 0.8644(8) -0.3800(9) 0.4527(4) 0.115(4) Uiso 1.00 1 c .
H9 H 0.8700(8) -0.3088(9) 0.3989(4) 0.115(4) Uiso 1.00 1 c .
H10 H 0.9201(8) -0.2650(9) 0.4504(4) 0.115(4) Uiso 1.00 1 c .
H11 H 0.2597(6) 0.0040(6) 0.2501(3) 0.073(3) Uiso 1.00 1 c .
H12 H 0.3468(6) -0.0919(6) 0.2420(3) 0.073(3) Uiso 1.00 1 c .
H13 H 0.3024(6) -0.0471(6) 0.3021(3) 0.073(3) Uiso 1.00 1 c .

loop_
_atom_site_aniso_label
_atom_site_aniso_U_11
_atom_site_aniso_U_22
_atom_site_aniso_U_33
_atom_site_aniso_U_12
_atom_site_aniso_U_13
_atom_site_aniso_U_23
F1 0.029(2) 0.038(2) 0.045(2) -0.001(2) -0.000(2) 0.011(2)
F2 0.046(2) 0.033(2) 0.064(2) 0.008(2) -0.012(2) 0.012(2)
F3 0.031(2) 0.062(3) 0.079(3) 0.004(2) -0.020(2) 0.013(2)
F4 0.030(2) 0.058(3) 0.087(3) -0.011(2) -0.015(2) 0.019(2)
F5 0.042(2) 0.032(2) 0.050(2) -0.005(2) -0.016(2) 0.013(2)
F6 0.072(3) 0.043(2) 0.047(2) 0.006(2) 0.001(2) 0.012(2)
F7 0.106(4) 0.043(3) 0.061(3) 0.032(2) -0.027(2) 0.006(2)
F8 0.063(3) 0.069(3) 0.082(3) 0.036(2) -0.034(2) -0.020(3)
F9 0.032(2) 0.073(3) 0.073(3) 0.009(2) -0.007(2) -0.009(2)
F10 0.036(2) 0.040(2) 0.047(2) 0.001(2) -0.005(2) 0.004(2)
F11 0.100(3) 0.039(2) 0.049(2) -0.018(2) -0.028(2) -0.002(2)
F12 0.098(3) 0.051(3) 0.064(3) 0.007(2) -0.047(3) -0.029(2)
F13 0.085(3) 0.098(4) 0.029(2) 0.026(3) -0.023(2) -0.031(2)
F14 0.135(5) 0.133(5) 0.025(2) -0.048(4) 0.003(2) 0.006(3)
F15 0.098(3) 0.082(3) 0.035(2) -0.051(3) -0.002(2) 0.002(2)
O1 0.025(4) 0.041(5) 0.023(4) 0.005(4) -0.012(3) -0.013(4)
O2 0.030(4) 0.030(4) 0.017(3) 0.008(3) -0.014(3) -0.008(3)
N1 0.026(2) 0.034(3) 0.020(2) 0.005(2) -0.007(2) -0.004(2)
N2 0.0259(7) 0.0259(7) 0.0259(7) -0.0021(7) -0.0021(7) -0.0021(7)
N3 0.027(2) 0.027(3) 0.018(2) -0.002(2) -0.007(2) -0.003(2)
N4 0.144(9) 0.097(7) 0.055(5) 0.011(6) -0.018(5) -0.015(5)
N5 0.048(3) 0.083(5) 0.038(3) -0.012(4) -0.013(3) 0.008(3)
N6 0.0255(7) 0.0255(7) 0.0255(7) -0.0021(7) -0.0021(7) -0.0021(7)
C1 0.027(3) 0.028(3) 0.019(2) 0.002(3) -0.006(2) -0.004(2)
C2 0.033(3) 0.030(3) 0.019(3) 0.003(3) -0.009(2) -0.003(2)
C3 0.026(3) 0.030(3) 0.024(3) 0.003(3) -0.010(2) 0.003(3)
C4 0.029(3) 0.025(3) 0.022(3) -0.002(3) -0.008(2) 0.002(2)
C5 0.023(3) 0.023(3) 0.022(3) 0.003(2) -0.007(2) -0.000(2)
C6 0.025(3) 0.028(3) 0.024(3) 0.002(2) -0.006(2) -0.004(2)
C7 0.026(3) 0.023(3) 0.026(3) 0.004(3) -0.006(2) 0.002(2)
C8 0.0255(7) 0.0255(7) 0.0255(7) -0.0021(7) -0.0021(7) -0.0021(7)
C9 0.027(3) 0.026(3) 0.020(2) 0.003(3) -0.004(2) 0.002(2)
C10 0.028(3) 0.027(3) 0.019(2) 0.005(3) -0.002(2) -0.001(2)
C11 0.029(3) 0.023(3) 0.023(3) 0.001(2) -0.004(2) -0.003(2)
C12 0.033(3) 0.031(3) 0.028(3) 0.009(3) -0.008(2) -0.007(3)
C13 0.039(3) 0.033(4) 0.023(3) 0.005(3) -0.007(2) -0.012(3)
C14 0.029(3) 0.026(3) 0.026(3) -0.001(3) -0.004(2) -0.005(2)
C15 0.028(3) 0.031(3) 0.019(3) -0.002(3) -0.008(2) -0.005(2)
C16 0.026(3) 0.028(3) 0.017(2) 0.005(3) -0.009(2) -0.006(2)
C17 0.030(3) 0.030(3) 0.027(3) 0.002(3) -0.005(2) -0.002(3)
C18 0.038(3) 0.029(3) 0.036(3) 0.006(3) -0.010(3) 0.004(3)
C19 0.026(3) 0.040(4) 0.045(4) 0.009(3) -0.013(3) -0.001(3)
C20 0.032(3) 0.040(4) 0.044(4) -0.008(3) -0.011(3) 0.008(3)
C21 0.033(3) 0.028(3) 0.031(3) 0.004(3) -0.011(3) -0.002(3)
C22 0.040(3) 0.027(3) 0.020(3) 0.008(3) -0.012(3) -0.007(2)
C23 0.051(4) 0.035(4) 0.029(3) 0.014(3) -0.006(3) -0.006(3)
C24 0.069(5) 0.037(4) 0.036(3) 0.019(4) -0.017(3) -0.005(3)
C25 0.051(4) 0.047(5) 0.050(4) 0.028(4) -0.025(4) -0.013(4)
C26 0.035(4) 0.058(5) 0.040(4) 0.008(3) -0.015(3) -0.014(4)
C27 0.038(3) 0.032(4) 0.032(3) 0.008(3) -0.016(3) -0.006(3)
C28 0.023(3) 0.043(4) 0.022(3) 0.006(3) -0.008(2) -0.010(3)
C29 0.042(4) 0.035(4) 0.028(3) 0.008(3) -0.017(3) -0.002(3)
C30 0.046(4) 0.038(4) 0.045(4) 0.017(3) -0.030(3) -0.023(3)
C31 0.046(4) 0.069(5) 0.026(3) 0.021(4) -0.015(3) -0.021(3)
C32 0.057(4) 0.084(6) 0.025(3) -0.002(4) -0.007(3) -0.007(4)
C33 0.048(4) 0.056(5) 0.025(3) -0.010(4) -0.002(3) -0.008(3)
C34 0.114(8) 0.054(6) 0.038(4) -0.017(6) -0.023(5) -0.009(4)
C35 0.091(7) 0.111(9) 0.086(7) -0.039(7) -0.017(6) -0.002(6)
C36 0.033(3) 0.056(5) 0.029(3) 0.003(3) -0.013(3) 0.002(3)
C37 0.060(5) 0.064(5) 0.058(5) -0.012(4) -0.013(4) 0.005(4)
C38 0.0259(7) 0.0259(7) 0.0259(7) -0.0021(7) -0.0021(7) -0.0021(7)

loop_
_atom_type_symbol
_atom_type_description
_atom_type_scat_dispersion_real
_atom_type_scat_dispersion_imag
_atom_type_scat_source
O O 0.017 0.010
;
International Tables for Crystallography
(1992, Vol. C, Tables 4.2.6.8 and 6.1.1.4)
;
F F 0.026 0.016
;
International Tables for Crystallography
(1992, Vol. C, Tables 4.2.6.8 and 6.1.1.4)
;
C C 0.006 0.003
;
International Tables for Crystallography
(1992, Vol. C, Tables 4.2.6.8 and 6.1.1.4)
;
N N 0.011 0.006
;
International Tables for Crystallography
(1992, Vol. C, Tables 4.2.6.8 and 6.1.1.4)
;
H H 0.000 0.000
;
International Tables for Crystallography
(1992, Vol. C, Table 6.1.1.4)
;

loop_
_geom_angle_atom_site_label_1
_geom_angle_atom_site_label_2
_geom_angle_atom_site_label_3
_geom_angle
_geom_angle_publ_flag
N6 O2 C8 0.471(3) yes
C1 N1 C4 106.9(4) yes
C1 N1 H1 126.5(6) no
C4 N1 H1 126.7(6) no
O1 N2 N6 119.7(4) yes
O1 N2 C6 131.0(5) yes
N6 N2 C6 108.1(2) yes
O1 N2 C8 119.9(4) yes
N6 N2 C8 0.287 yes
C6 N2 C8 108.0(2) yes
C11 N3 C14 107.3(4) yes
C11 N3 H2 126.3(6) no
C14 N3 H2 126.4(6) no
O2 N6 N2 119.3(3) yes
O2 N6 C8 125.3(3) yes
N2 N6 C8 34.306(18) yes
O2 N6 C9 132.2(5) yes
N2 N6 C9 107.8(3) yes
C8 N6 C9 89.5(2) yes
O2 N6 C38 119.3(3) yes
C8 N6 C38 34.306(17) yes
C9 N6 C38 107.8(3) yes
N1 C1 C2 109.0(4) yes
C1 C2 C3 107.7(4) yes
C1 C2 H3 125.8(6) no
C3 C2 H3 126.5(7) no
C2 C3 C4 107.1(5) yes
C2 C3 H4 126.6(7) no
C4 C3 H4 126.3(6) no
N1 C4 C3 109.3(4) yes
N1 C4 C5 127.2(4) yes
C3 C4 C5 123.5(5) yes
C4 C5 C6 129.4(5) yes
C4 C5 C16 115.6(4) yes
C6 C5 C16 115.0(4) yes
N2 C6 C5 126.5(5) yes
N2 C6 C7 107.0(4) yes
C5 C6 C7 126.4(5) yes
C5 C6 C38 126.5(5) yes
C7 C6 C38 107.0(4) yes
C6 C7 C9 109.7(5) yes
C6 C7 H5 125.1(6) no
C9 C7 H5 125.1(6) no
O2 C8 N2 119.6(3) yes
O2 C8 N6 54.2(3) yes
N2 C8 N6 145.406(16) yes
O2 C8 C9 131.5(5) yes
N2 C8 C9 108.4(3) yes
N6 C8 C9 90.0(2) yes
O2 C8 C38 119.6(3) yes
N6 C8 C38 145.405(16) yes
C9 C8 C38 108.4(3) yes
N6 C9 C7 107.3(4) yes
N6 C9 C8 0.488 yes
C7 C9 C8 106.9(4) yes
N6 C9 C10 126.1(5) yes
C7 C9 C10 126.5(5) yes
C8 C9 C10 126.6(5) yes
C9 C10 C11 129.2(5) yes
C9 C10 C22 115.2(4) yes
C11 C10 C22 115.6(4) yes
N3 C11 C10 127.1(5) yes
N3 C11 C12 109.2(4) yes
C10 C11 C12 123.7(5) yes
C11 C12 C13 107.0(5) yes
C11 C12 H6 126.0(7) no
C13 C12 H6 126.9(7) no
C12 C13 C14 108.3(5) yes
C12 C13 H7 126.1(7) no
C14 C13 H7 125.7(7) no
N3 C14 C13 108.2(5) yes
N3 C14 C15 127.0(5) yes
C13 C14 C15 124.8(5) yes
C14 C15 C28 115.6(5) yes
C5 C16 C17 122.7(5) yes
C5 C16 C21 121.1(5) yes
C17 C16 C21 116.2(5) yes
F1 C17 C16 118.8(5) yes
F1 C17 C18 118.7(5) yes
C16 C17 C18 122.5(5) yes
F2 C18 C17 120.9(5) yes
F2 C18 C19 119.2(5) yes
C17 C18 C19 119.9(5) yes
F3 C19 C18 119.8(6) yes
F3 C19 C20 120.4(6) yes
C18 C19 C20 119.8(5) yes
F4 C20 C19 119.9(6) yes
F4 C20 C21 120.4(6) yes
C19 C20 C21 119.6(6) yes
F5 C21 C16 119.6(5) yes
F5 C21 C20 118.4(5) yes
C16 C21 C20 122.0(6) yes
C10 C22 C23 121.5(5) yes
C10 C22 C27 121.6(5) yes
C23 C22 C27 116.9(5) yes
F6 C23 C22 119.7(5) yes
F6 C23 C24 118.4(6) yes
C22 C23 C24 121.9(6) yes
F7 C24 C23 120.1(7) yes
F7 C24 C25 120.3(6) yes
C23 C24 C25 119.6(6) yes
F8 C25 C24 120.0(7) yes
F8 C25 C26 119.4(7) yes
C24 C25 C26 120.5(6) yes
F9 C26 C25 120.4(6) yes
F9 C26 C27 120.0(6) yes
C25 C26 C27 119.6(6) yes
F10 C27 C22 120.0(5) yes
F10 C27 C26 118.6(6) yes
C22 C27 C26 121.4(6) yes
C15 C28 C29 121.6(5) yes
C15 C28 C33 121.6(5) yes
C29 C28 C33 116.7(5) yes
F11 C29 C28 120.0(5) yes
F11 C29 C30 117.8(6) yes
C28 C29 C30 122.1(6) yes
F12 C30 C29 120.3(6) yes
F12 C30 C31 120.5(6) yes
C29 C30 C31 119.2(6) yes
F13 C31 C30 119.5(7) yes
F13 C31 C32 119.6(7) yes
C30 C31 C32 120.9(5) yes
F14 C32 C31 121.0(6) yes
F14 C32 C33 120.4(7) yes
C31 C32 C33 118.6(7) yes
F15 C33 C28 120.0(5) yes
F15 C33 C32 117.5(6) yes
C28 C33 C32 122.5(7) yes
N4 C34 C35 178.0(10) yes
C34 C35 H8 109.6(1) no
C34 C35 H9 108.9(1) no
H8 C35 H9 109.5(1) no
C34 C35 H10 109.9(1) no
H8 C35 H10 109.5(1) no
H9 C35 H10 109.5(1) no
N5 C36 C37 179.3(7) yes
C36 C37 H11 109.5(8) no
C36 C37 H12 109.5(8) no
H11 C37 H12 109.5(9) no
C36 C37 H13 109.4(8) no
H11 C37 H13 109.5(9) no
H12 C37 H13 109.5(9) no
O1 C38 N6 119.7(4) yes
O1 C38 C6 131.0(5) yes
N6 C38 C6 108.1(2) yes
O1 C38 C8 119.9(4) yes
N6 C38 C8 0.287 yes
C6 C38 C8 108.0(2) yes

loop_
_geom_bond_atom_site_label_1
_geom_bond_atom_site_label_2
_geom_bond_distance
_geom_bond_publ_flag
F1 C17 1.345(6) yes
F2 C18 1.351(7) yes
F3 C19 1.350(6) yes
F4 C20 1.343(7) yes
F5 C21 1.341(6) yes
F6 C23 1.347(7) yes
F7 C24 1.349(8) yes
F8 C25 1.361(7) yes
F9 C26 1.347(7) yes
F10 C27 1.340(7) yes
F11 C29 1.330(7) yes
F12 C30 1.336(7) yes
F13 C31 1.353(6) yes
F14 C32 1.339(8) yes
F15 C33 1.351(8) yes
O1 N2 1.236(7) yes
O1 C38 1.236(7) yes
O2 N6 1.208(7) yes
O2 C8 1.215(7) yes
N1 C1 1.373(6) yes
N1 C4 1.370(7) yes
N1 H1 0.949(6) no
N2 N6 1.388(6) yes
N2 C6 1.441(6) yes
N2 C8 1.378(6) yes
N3 C11 1.368(7) yes
N3 C14 1.378(6) yes
N3 H2 0.949(6) no
N4 C34 1.128(11) yes
N5 C36 1.125(8) yes
N6 C8 0.012 yes
N6 C9 1.439(5) yes
N6 C38 1.388(6) yes
C1 C2 1.444(7) yes
C2 C3 1.338(7) yes
C2 H3 0.950(7) no
C3 C4 1.447(7) yes
C3 H4 0.950(7) no
C4 C5 1.408(7) yes
C5 C6 1.401(7) yes
C5 C16 1.496(7) yes
C6 C7 1.391(7) yes
C6 C38 1.441(6) yes
C7 C9 1.391(7) yes
C7 H5 0.950(7) no
C8 C9 1.439(5) yes
C8 C38 1.378(6) yes
C9 C10 1.395(7) yes
C10 C11 1.415(7) yes
C10 C22 1.492(7) yes
C11 C12 1.442(7) yes
C12 C13 1.336(7) yes
C12 H6 0.950(8) no
C13 C14 1.441(8) yes
C13 H7 0.950(7) no
C14 C15 1.394(7) yes
C15 C28 1.507(7) yes
C16 C17 1.388(8) yes
C16 C21 1.389(8) yes
C17 C18 1.370(8) yes
C18 C19 1.374(8) yes
C19 C20 1.371(8) yes
C20 C21 1.386(8) yes
C22 C23 1.388(8) yes
C22 C27 1.386(8) yes
C23 C24 1.379(9) yes
C24 C25 1.36(1) yes
C25 C26 1.37(1) yes
C26 C27 1.389(8) yes
C28 C29 1.376(8) yes
C28 C33 1.363(8) yes
C29 C30 1.388(8) yes
C30 C31 1.36(1) yes
C31 C32 1.36(1) yes
C32 C33 1.396(8) yes
C34 C35 1.473(13) yes
C35 H8 0.95(1) no
C35 H9 0.95(1) no
C35 H10 0.95(1) no
C36 C37 1.432(9) yes
C37 H11 0.95(1) no
C37 H12 0.95(1) no
C37 H13 0.95(1) no

loop_
_geom_contact_atom_site_label_1
_geom_contact_atom_site_label_2
_geom_contact_site_symmetry_2
_geom_contact_distance
_geom_contact_publ_flag
F1 F2 . 2.711(5) yes
F1 F8 2_666 3.122(5) yes
F1 F15 4_554 3.393(6) yes
F1 C4 . 3.427(6) yes
F1 C5 . 2.846(6) yes
F1 C6 . 3.493(6) yes
F1 C13 4_554 3.293(6) yes
F1 C16 . 2.352(7) yes
F1 C17 . 1.345(6) yes
F1 C18 . 2.336(7) yes
F1 C19 . 3.594(7) yes
F1 C21 . 3.591(7) yes
F1 C32 4_554 3.458(8) yes
F1 C33 4_554 3.251(7) yes
F1 H4 . 3.46(2) no
F1 H5 . 3.54(2) no
F1 H7 4_554 2.68(7) no
F1 H12 3_655 2.88(6) no
F2 F3 . 2.704(5) yes
F2 F7 2_666 2.985(6) yes
F2 F8 2_666 3.130(6) yes
F2 C17 . 2.368(7) yes
F2 C18 . 1.351(7) yes
F2 C19 . 2.351(7) yes
F2 C24 2_666 3.059(7) yes
F2 C25 2_666 3.119(8) yes
F2 C36 3_655 3.175(7) yes
F2 C37 3_655 3.159(9) yes
F2 H12 3_655 2.43(6) no
F3 F4 . 2.724(6) yes
F3 F12 4_454 3.076(6) yes
F3 F13 4_454 3.372(6) yes
F3 C18 . 2.357(7) yes
F3 C19 . 1.350(6) yes
F3 C20 . 2.361(7) yes
F3 C30 4_454 3.053(7) yes
F3 C31 4_454 3.219(7) yes
F3 H3 3_655 3.46(6) no
F4 F5 . 2.704(5) yes
F4 F12 4_454 2.824(5) yes
F4 O2 2_656 3.424(8) yes
F4 N2 2_656 3.186(4) yes
F4 N4 2_656 3.120(9) yes
F4 N6 2_656 2.904(4) yes
F4 C6 2_656 3.473(7) yes
F4 C7 2_656 3.397(6) yes
F4 C8 2_656 2.909(4) yes
F4 C9 2_656 3.070(7) yes
F4 C19 . 2.349(7) yes
F4 C20 . 1.343(7) yes
F4 C21 . 2.369(7) yes
F4 C34 2_656 3.575(9) yes
F4 C38 2_656 3.186(4) yes
F4 H13 . 3.27(3) no
F5 F10 2_656 2.920(5) yes
F5 N4 . 3.30(1) yes
F5 C4 . 3.481(6) yes
F5 C5 . 2.826(6) yes
F5 C6 . 3.403(6) yes
F5 C7 2_656 3.154(6) yes
F5 C9 2_656 3.594(6) yes
F5 C16 . 2.359(7) yes
F5 C17 . 3.593(7) yes
F5 C19 . 3.594(7) yes
F5 C20 . 2.342(7) yes
F5 C21 . 1.341(6) yes
F5 C21 2_656 3.552(6) yes
F5 C27 2_656 3.369(7) yes
F5 H5 . 3.57(2) no
F5 H5 2_656 3.00(2) no
F6 F7 . 2.696(6) yes
F6 F14 4_554 3.242(6) yes
F6 C7 . 3.479(7) yes
F6 C9 . 3.287(7) yes
F6 C10 . 2.836(7) yes
F6 C22 . 2.365(7) yes
F6 C23 . 1.347(7) yes
F6 C24 . 2.341(8) yes
F6 C25 . 3.588(8) yes
F6 H5 . 3.27(2) no
F6 H8 1_565 3.3(1) no
F7 F8 . 2.727(7) yes
F7 N4 1_565 3.30(1) yes
F7 C18 2_666 3.076(7) yes
F7 C19 2_666 3.425(8) yes
F7 C23 . 2.364(7) yes
F7 C24 . 1.349(8) yes
F7 C24 2_666 3.046(7) yes
F7 C25 . 2.354(9) yes
F7 C25 2_666 3.462(8) yes
F8 F9 . 2.716(6) yes
F8 F14 3_656 3.545(6) yes
F8 F15 3_656 3.319(6) yes
F8 C24 . 2.361(8) yes
F8 C25 . 1.361(7) yes
F8 C26 . 2.356(8) yes
F8 C34 2_656 3.396(9) yes
F8 C35 2_656 3.47(1) yes
F8 H8 2_656 3.2(1) no
F8 H9 2_656 3.3(1) no
F8 H11 4_555 3.48(9) no
F8 H12 4_555 3.6(1) no
F9 F10 . 2.704(5) yes
F9 F11 1_455 3.320(6) yes
F9 N4 2_656 3.389(9) yes
F9 N5 4_555 3.377(7) yes
F9 C2 2_656 3.444(7) yes
F9 C25 . 2.354(9) yes
F9 C26 . 1.347(7) yes
F9 C27 . 2.369(7) yes
F9 C34 2_656 3.225(8) yes
F9 C35 2_656 3.56(1) yes
F9 C36 4_555 3.343(7) yes
F9 H9 2_656 3.0(1) no
F9 H11 4_555 3.35(9) no
F10 C3 2_656 3.564(6) yes
F10 C10 . 2.840(6) yes
F10 C11 . 3.284(6) yes
F10 C12 . 3.416(6) yes
F10 C21 2_656 3.427(7) yes
F10 C22 . 2.361(7) yes
F10 C23 . 3.599(7) yes
F10 C25 . 3.593(8) yes
F10 C26 . 2.346(8) yes
F10 C27 . 1.340(7) yes
F10 C36 2_656 3.517(7) yes
F10 C37 2_656 3.327(8) yes
F10 H4 2_656 3.24(6) no
F10 H6 . 3.23(2) no
F10 H12 2_656 3.2(1) no
F10 H13 2_656 2.83(9) no
F11 F12 . 2.684(5) yes
F11 F15 3_756 2.797(6) yes
F11 C1 2_756 3.495(7) yes
F11 C13 . 3.548(7) yes
F11 C14 . 3.387(6) yes
F11 C15 . 2.835(6) yes
F11 C28 . 2.345(7) yes
F11 C29 . 1.330(7) yes
F11 C30 . 2.329(8) yes
F11 C31 . 3.564(8) yes
F11 C33 . 3.559(8) yes
F11 C37 4_655 3.326(9) yes
F11 H3 2_756 3.5(1) no
F11 H7 . 3.28(2) no
F11 H11 4_655 2.5(2) no
F11 H13 4_655 3.6(2) no
F12 F13 . 2.700(6) yes
F12 O1 4_555 3.221(9) yes
F12 O2 3_756 3.006(8) yes
F12 N1 4_555 3.348(6) yes
F12 N3 3_756 3.247(6) yes
F12 N6 3_756 3.536(4) yes
F12 C8 3_756 3.546(4) yes
F12 C29 . 2.363(7) yes
F12 C30 . 1.336(7) yes
F12 C31 . 2.337(9) yes
F12 C32 . 3.586(9) yes
F12 C37 4_655 3.417(9) yes
F12 H1 4_555 2.84(9) no
F12 H2 3_756 2.76(5) no
F12 H11 4_655 3.1(3) no
F12 H13 4_655 2.9(3) no
F13 F14 . 2.721(7) yes
F13 O1 3_756 3.503(8) yes
F13 O1 4_555 3.300(9) yes
F13 O2 4_555 3.019(8) yes
F13 N2 4_555 2.945(5) yes
F13 N6 4_555 2.963(4) yes
F13 C8 4_555 2.955(4) yes
F13 C30 . 2.340(8) yes
F13 C31 . 1.353(6) yes
F13 C32 . 2.348(8) yes
F13 C35 3_756 3.34(1) yes
F13 C38 4_555 2.945(5) yes
F13 H8 3_756 3.4(2) no
F13 H10 3_756 2.6(2) no
F14 F15 . 2.698(5) yes
F14 C30 . 3.591(9) yes
F14 C31 . 2.35(1) yes
F14 C32 . 1.339(8) yes
F14 C33 . 2.373(7) yes
F14 C35 4_545 3.516(12) yes
F14 H8 4_545 2.7(1) no
F14 H9 4_545 3.5(1) no
F15 C1 2_756 3.383(6) yes
F15 C14 . 3.510(7) yes
F15 C15 . 2.831(6) yes
F15 C28 . 2.350(7) yes
F15 C29 . 3.580(8) yes
F15 C31 . 3.588(8) yes
F15 C32 . 2.348(8) yes
F15 C33 . 1.351(8) yes
F15 H3 2_756 3.5(1) no
F15 H9 4_545 3.4(1) no
F15 H11 2_656 2.8(2) no
O1 O2 . 2.614(9) yes
O1 O2 2_756 1.635(9) yes
O1 N1 . 2.611(8) yes
O1 N2 . 1.236(7) yes
O1 N2 2_756 3.331(7) yes
O1 N3 2_756 3.451(8) yes
O1 N6 . 2.270(8) yes
O1 N6 2_756 2.750(7) yes
O1 C4 . 3.179(8) yes
O1 C5 . 3.100(8) yes
O1 C6 . 2.437(9) yes
O1 C7 . 3.484(9) yes
O1 C8 . 2.263(8) yes
O1 C8 2_756 2.754(7) yes
O1 C9 . 3.447(9) yes
O1 C34 . 3.553(12) yes
O1 C35 . 3.594(13) yes
O1 C38 . 1.236(7) yes
O1 C38 2_756 3.331(7) yes
O1 H1 . 1.80(1) no
O1 H2 2_756 2.51(4) no
O1 H10 . 2.96(4) no
O2 N1 2_756 3.429(7) yes
O2 N2 . 2.242(8) yes
O2 N2 2_756 2.752(7) yes
O2 N3 . 2.592(8) yes
O2 N6 . 1.208(7) yes
O2 N6 2_756 3.352(7) yes
O2 C6 . 3.426(8) yes
O2 C7 . 3.465(8) yes
O2 C8 . 1.215(7) yes
O2 C8 2_756 3.348(7) yes
O2 C9 . 2.422(9) yes
O2 C10 . 3.087(9) yes
O2 C11 . 3.164(8) yes
O2 C38 . 2.242(8) yes
O2 C38 2_756 2.752(7) yes
O2 H1 2_756 2.48(4) no
O2 H2 . 1.78(1) no
O2 H10 2_756 2.75(6) no
N1 N2 . 3.104(6) yes
N1 N3 2_756 3.114(6) yes
N1 C1 . 1.373(6) yes
N1 C2 . 2.294(6) yes
N1 C3 . 2.298(6) yes
N1 C4 . 1.370(7) yes
N1 C5 . 2.489(7) yes
N1 C6 . 3.126(7) yes
N1 C14 2_756 3.129(7) yes
N1 C15 2_756 2.486(7) yes
N1 C30 4_554 3.584(7) yes
N1 C38 . 3.104(6) yes
N1 H1 . 0.949(6) no
N1 H2 2_756 2.59(4) no
N1 H3 . 3.20(2) no
N1 H4 . 3.21(2) no
N1 H9 . 3.39(4) no
N2 N6 . 1.388(6) yes
N2 C4 . 3.153(7) yes
N2 C5 . 2.537(6) yes
N2 C6 . 1.441(6) yes
N2 C7 . 2.277(5) yes
N2 C8 . 1.378(6) yes
N2 C9 . 2.284(6) yes
N2 C31 4_554 3.467(6) yes
N2 C38 . 0.000 yes
N2 H1 . 2.56(1) no
N2 H5 . 3.19(2) no
N3 N6 . 3.086(6) yes
N3 C1 2_756 3.131(6) yes
N3 C8 . 3.097(6) yes
N3 C9 . 3.123(6) yes
N3 C10 . 2.492(6) yes
N3 C11 . 1.368(7) yes
N3 C12 . 2.291(7) yes
N3 C13 . 2.283(7) yes
N3 C14 . 1.378(6) yes
N3 C15 . 2.481(6) yes
N3 C35 2_756 3.59(1) yes
N3 H1 2_756 2.59(4) no
N3 H2 . 0.949(6) no
N3 H6 . 3.20(2) no
N3 H7 . 3.19(2) no
N3 H9 2_756 3.22(9) no
N3 H10 2_756 3.07(8) no
N3 H13 2_656 2.9(1) no
N4 C19 2_656 3.34(1) yes
N4 C20 2_656 3.03(1) yes
N4 C21 2_656 3.504(11) yes
N4 C25 2_656 3.373(11) yes
N4 C26 2_656 3.20(1) yes
N4 C34 . 1.128(11) yes
N4 C35 . 2.601(14) yes
N4 H5 2_656 3.43(6) no
N4 H8 . 3.04(4) no
N4 H9 . 3.04(4) no
N4 H10 . 3.07(4) no
N5 C3 . 3.514(8) yes
N5 C12 4_554 3.535(8) yes
N5 C17 . 3.599(8) yes
N5 C18 . 3.321(9) yes
N5 C19 . 3.380(9) yes
N5 C26 4_554 3.258(8) yes
N5 C27 4_554 3.399(8) yes
N5 C36 . 1.125(8) yes
N5 C37 . 2.557(9) yes
N5 H4 . 2.59(2) no
N5 H6 4_554 2.7(1) no
N5 H11 . 3.01(3) no
N5 H12 . 3.01(3) no
N5 H13 . 3.01(3) no
N6 C6 . 2.290(6) yes
N6 C7 . 2.280(6) yes
N6 C8 . 0.012 yes
N6 C9 . 1.439(5) yes
N6 C10 . 2.527(6) yes
N6 C11 . 3.140(6) yes
N6 C38 . 1.388(6) yes
N6 H2 . 2.53(1) no
N6 H5 . 3.20(2) no
N6 H10 2_756 3.39(5) no
C1 C2 . 1.444(7) yes
C1 C3 . 2.247(7) yes
C1 C4 . 2.203(7) yes
C1 C5 . 3.577(7) yes
C1 C14 2_756 2.538(7) yes
C1 C15 2_756 1.406(7) yes
C1 C28 2_756 2.448(7) yes
C1 C29 2_756 3.316(8) yes
C1 C33 2_756 3.251(8) yes
C1 H1 . 2.08(1) no
C1 H2 2_756 3.01(5) no
C1 H3 . 2.14(2) no
C1 H4 . 3.17(2) no
C1 H9 . 3.52(4) no
C2 C3 . 1.338(7) yes
C2 C4 . 2.241(7) yes
C2 C5 . 3.587(7) yes
C2 C15 2_756 2.517(8) yes
C2 C28 2_756 2.843(8) yes
C2 C29 2_756 3.445(8) yes
C2 C33 2_756 3.402(8) yes
C2 H1 . 3.21(2) no
C2 H3 . 0.950(7) no
C2 H4 . 2.05(2) no
C2 H7 4_554 3.2(1) no
C3 C4 . 1.447(7) yes
C3 C5 . 2.515(7) yes
C3 C13 4_554 3.558(8) yes
C3 C15 2_756 3.593(8) yes
C3 C16 . 2.856(7) yes
C3 C17 . 3.426(8) yes
C3 C21 . 3.506(8) yes
C3 H1 . 3.22(2) no
C3 H3 . 2.05(1) no
C3 H4 . 0.950(7) no
C3 H6 4_554 3.41(8) no
C3 H7 4_554 2.87(9) no
C4 C5 . 1.408(7) yes
C4 C6 . 2.540(7) yes
C4 C15 2_756 3.573(8) yes
C4 C16 . 2.458(7) yes
C4 C17 . 3.310(8) yes
C4 C21 . 3.331(8) yes
C4 C38 . 3.153(7) yes
C4 H1 . 2.08(1) no
C4 H3 . 3.17(2) no
C4 H4 . 2.15(2) no
C4 H7 4_554 3.25(8) no
C5 C6 . 1.401(7) yes
C5 C7 . 2.492(7) yes
C5 C16 . 1.496(7) yes
C5 C17 . 2.532(8) yes
C5 C21 . 2.512(7) yes
C5 C38 . 2.537(6) yes
C5 H1 . 2.81(2) no
C5 H4 . 2.82(2) no
C5 H5 . 2.79(2) no
C6 C7 . 1.391(7) yes
C6 C8 . 2.280(6) yes
C6 C9 . 2.275(7) yes
C6 C16 . 2.444(7) yes
C6 C17 . 3.343(7) yes
C6 C21 . 3.288(7) yes
C6 C38 . 1.441(6) yes
C6 H1 . 3.01(2) no
C6 H5 . 2.09(2) no
C7 C8 . 2.273(6) yes
C7 C9 . 1.391(7) yes
C7 C10 . 2.488(7) yes
C7 C16 . 2.870(7) yes
C7 C17 . 3.522(7) yes
C7 C21 . 3.498(7) yes
C7 C22 . 2.868(7) yes
C7 C23 . 3.342(8) yes
C7 C38 . 2.277(5) yes
C7 H5 . 0.950(7) no
C8 C9 . 1.439(5) yes
C8 C10 . 2.532(6) yes
C8 C11 . 3.148(6) yes
C8 C38 . 1.378(6) yes
C8 H2 . 2.54(1) no
C8 H5 . 3.19(2) no
C8 H10 2_756 3.39(5) no
C9 C10 . 1.395(7) yes
C9 C11 . 2.539(7) yes
C9 C22 . 2.438(8) yes
C9 C23 . 3.213(8) yes
C9 C27 . 3.378(8) yes
C9 C38 . 2.284(6) yes
C9 H2 . 3.00(2) no
C9 H5 . 2.09(2) no
C10 C11 . 1.415(7) yes
C10 C12 . 2.520(7) yes
C10 C13 . 3.589(7) yes
C10 C14 . 3.591(7) yes
C10 C22 . 1.492(7) yes
C10 C23 . 2.513(8) yes
C10 C27 . 2.513(8) yes
C10 H2 . 2.81(2) no
C10 H5 . 2.79(2) no
C10 H6 . 2.82(2) no
C10 H13 2_656 3.4(1) no
C11 C12 . 1.442(7) yes
C11 C13 . 2.235(7) yes
C11 C14 . 2.211(7) yes
C11 C15 . 3.569(7) yes
C11 C22 . 2.460(7) yes
C11 C23 . 3.412(8) yes
C11 C27 . 3.235(8) yes
C11 C37 2_656 3.596(9) yes
C11 H2 . 2.08(1) no
C11 H6 . 2.14(2) no
C11 H7 . 3.16(2) no
C11 H12 2_656 3.6(1) no
C11 H13 2_656 2.9(1) no
C12 C13 . 1.336(7) yes
C12 C14 . 2.252(8) yes
C12 C15 . 3.589(8) yes
C12 C22 . 2.864(7) yes
C12 C27 . 3.321(8) yes
C12 H2 . 3.21(2) no
C12 H4 4_555 3.54(8) no
C12 H6 . 0.950(8) no
C12 H7 . 2.04(2) no
C12 H12 2_656 3.2(2) no
C12 H13 2_656 3.2(1) no
C13 C14 . 1.441(8) yes
C13 C15 . 2.513(8) yes
C13 C28 . 2.876(7) yes
C13 C29 . 3.408(8) yes
C13 C37 2_656 3.571(9) yes
C13 H2 . 3.20(2) no
C13 H4 4_555 3.54(9) no
C13 H6 . 2.05(2) no
C13 H7 . 0.950(7) no
C13 H12 2_656 3.1(2) no
C13 H13 2_656 3.4(2) no
C14 C15 . 1.394(7) yes
C14 C28 . 2.456(7) yes
C14 C29 . 3.289(7) yes
C14 C33 . 3.347(8) yes
C14 C37 2_656 3.569(9) yes
C14 H1 2_756 3.01(6) no
C14 H2 . 2.09(1) no
C14 H6 . 3.18(3) no
C14 H7 . 2.14(2) no
C14 H9 2_756 3.4(1) no
C14 H11 2_656 3.4(2) no
C14 H12 2_656 3.5(2) no
C14 H13 2_656 3.2(2) no
C15 C28 . 1.507(7) yes
C15 C29 . 2.518(8) yes
C15 C33 . 2.506(8) yes
C15 H1 2_756 2.81(6) no
C15 H2 . 2.80(2) no
C15 H3 2_756 2.8(1) no
C15 H7 . 2.82(2) no
C15 H9 2_756 3.5(1) no
C16 C17 . 1.388(8) yes
C16 C18 . 2.418(8) yes
C16 C19 . 2.801(7) yes
C16 C20 . 2.428(8) yes
C16 C21 . 1.389(8) yes
C16 H4 . 2.63(2) no
C16 H5 . 2.65(2) no
C17 C18 . 1.370(8) yes
C17 C19 . 2.375(8) yes
C17 C20 . 2.738(8) yes
C17 C21 . 2.357(8) yes
C17 H4 . 3.02(2) no
C17 H5 . 3.11(2) no
C17 H7 4_554 3.48(9) no
C17 H12 3_655 3.48(6) no
C18 C19 . 1.374(8) yes
C18 C20 . 2.375(9) yes
C18 C21 . 2.739(8) yes
C18 H12 3_655 3.28(6) no
C19 C20 . 1.371(8) yes
C19 C21 . 2.383(8) yes
C20 C21 . 1.386(8) yes
C20 H13 . 3.57(4) no
C21 H4 . 3.11(2) no
C21 H5 . 3.12(3) no
C22 C23 . 1.388(8) yes
C22 C24 . 2.419(9) yes
C22 C25 . 2.787(8) yes
C22 C26 . 2.420(8) yes
C22 C27 . 1.386(8) yes
C22 H5 . 2.65(2) no
C22 H6 . 2.64(2) no
C23 C24 . 1.379(9) yes
C23 C25 . 2.370(9) yes
C23 C26 . 2.739(9) yes
C23 C27 . 2.364(9) yes
C23 H5 . 2.92(2) no
C23 H6 . 3.26(3) no
C24 C25 . 1.36(1) yes
C24 C26 . 2.37(1) yes
C24 C27 . 2.746(9) yes
C25 C26 . 1.37(1) yes
C25 C27 . 2.382(9) yes
C25 C34 2_656 3.460(11) yes
C26 C27 . 1.389(8) yes
C26 C34 2_656 3.38(1) yes
C26 C36 4_555 3.422(9) yes
C27 H5 . 3.25(2) no
C27 H6 . 2.92(3) no
C28 C29 . 1.376(8) yes
C28 C30 . 2.419(8) yes
C28 C31 . 2.780(7) yes
C28 C32 . 2.418(8) yes
C28 C33 . 1.363(8) yes
C28 H3 2_756 2.6(1) no
C28 H7 . 2.65(2) no
C29 C30 . 1.388(8) yes
C29 C31 . 2.366(8) yes
C29 C32 . 2.733(9) yes
C29 C33 . 2.33(1) yes
C29 H3 2_756 3.0(1) no
C29 H7 . 2.97(3) no
C29 H11 4_655 3.5(3) no
C30 C31 . 1.36(1) yes
C30 C32 . 2.365(11) yes
C30 C33 . 2.728(9) yes
C30 H1 4_555 3.3(1) no
C31 C32 . 1.36(1) yes
C31 C33 . 2.372(9) yes
C31 C38 4_555 3.467(6) yes
C32 C33 . 1.396(8) yes
C33 H3 2_756 3.0(1) no
C33 H7 . 3.27(3) no
C34 C35 . 1.473(13) yes
C34 H8 . 2.00(3) no
C34 H9 . 2.00(3) no
C34 H10 . 2.01(3) no
C35 H1 . 3.46(4) no
C35 H2 2_756 3.34(8) no
C35 H8 . 0.95(1) no
C35 H9 . 0.95(1) no
C35 H10 . 0.95(1) no
C36 C37 . 1.432(9) yes
C36 H4 . 3.13(3) no
C36 H11 . 1.96(2) no
C36 H12 . 1.97(2) no
C36 H13 . 1.96(2) no
C37 H11 . 0.95(1) no
C37 H12 . 0.95(1) no
C37 H13 . 0.95(1) no
C38 H1 . 2.56(1) no
C38 H5 . 3.19(2) no

loop_
_geom_torsion_atom_site_label_1
_geom_torsion_atom_site_label_2
_geom_torsion_atom_site_label_3
_geom_torsion_atom_site_label_4
_geom_torsion
_geom_torsion_publ_flag
C8 O2 N6 N2 40.3(2) yes
C8 O2 N6 C8 0.0(2) yes
C8 O2 N6 C9 -128.9(2) yes
C8 O2 N6 C38 40.3(2) yes
N6 O2 C8 N2 -139.3(2) yes
N6 O2 C8 N6 0.0(2) yes
N6 O2 C8 C9 50.3(2) yes
N6 O2 C8 C38 -139.3(2) yes
C4 N1 C1 C2 0.5(8) yes
C1 N1 C4 C3 0.4(8) yes
C1 N1 C4 C5 -177.4(7) yes
O1 N2 N6 O2 18.2(1) yes
O1 N2 N6 C8 128.9(3) yes
O1 N2 N6 C9 -170.2(8) yes
O1 N2 N6 C38 -141.7000 yes
C6 N2 N6 O2 -173.1(6) yes
C6 N2 N6 C8 -62.4(3) yes
C6 N2 N6 C9 -1.5(7) yes
C6 N2 N6 C38 50.0690 yes
C8 N2 N6 O2 -110.7(3) yes
C8 N2 N6 C8 0.0(2) yes
C8 N2 N6 C9 60.9(3) yes
C8 N2 N6 C38 -176.9350 yes
O1 N2 C6 C5 -14.2(2) yes
O1 N2 C6 C7 168.0(1) yes
O1 N2 C6 C38 111.3570 yes
N6 N2 C6 C5 178.8(6) yes
N6 N2 C6 C7 1.1(7) yes
N6 N2 C6 C38 -119.7960 yes
C8 N2 C6 C5 178.6(6) yes
C8 N2 C6 C7 0.8(7) yes
C8 N2 C6 C38 -122.6130 yes
O1 N2 C8 O2 17.6(1) yes
O1 N2 C8 N6 -51.2(3) yes
O1 N2 C8 C9 -170.0(8) yes
O1 N2 C8 C38 -152.4180 yes
N6 N2 C8 O2 68.8(3) yes
N6 N2 C8 N6 0.0(2) yes
N6 N2 C8 C9 -118.8(3) yes
N6 N2 C8 C38 -5.0540 yes
C6 N2 C8 O2 -173.5(6) yes
C6 N2 C8 N6 117.7(3) yes
C6 N2 C8 C9 -1.1(7) yes
C6 N2 C8 C38 111.1360 yes
C14 N3 C11 C10 -176.9(7) yes
C14 N3 C11 C12 1.7(9) yes
C11 N3 C14 C13 -1.0(8) yes
C11 N3 C14 C15 179.6(7) yes
O2 N6 C8 O2 0.0(6) yes
O2 N6 C8 N2 91.5(8) yes
O2 N6 C8 C9 -144.8(6) yes
O2 N6 C8 C38 91.5(8) yes
N2 N6 C8 O2 -91.5(5) yes
N2 N6 C8 N2 0.0(2) yes
N2 N6 C8 C9 123.7(4) yes
N2 N6 C8 C38 0.0(2) yes
C9 N6 C8 O2 144.8(6) yes
C9 N6 C8 N2 -123.7(6) yes
C9 N6 C8 C9 0.0(4) yes
C9 N6 C8 C38 -123.7(6) yes
C38 N6 C8 O2 -91.5(5) yes
C38 N6 C8 N2 0.0(2) yes
C38 N6 C8 C9 123.7(4) yes
C38 N6 C8 C38 0.0(2) yes
O2 N6 C9 C7 171.5(1) yes
O2 N6 C9 C8 140.6(5) yes
O2 N6 C9 C10 -9.8(2) yes
N2 N6 C9 C7 1.3(7) yes
N2 N6 C9 C8 -29.5(2) yes
N2 N6 C9 C10 -180.0(6) yes
C8 N6 C9 C7 30.9(2) yes
C8 N6 C9 C8 0.0(2) yes
C8 N6 C9 C10 -150.5(2) yes
C38 N6 C9 C7 1.3(7) yes
C38 N6 C9 C8 -29.5(2) yes
C38 N6 C9 C10 -180.0(6) yes
O2 N6 C38 O1 18.2(1) yes
O2 N6 C38 C6 -173.1(8) yes
O2 N6 C38 C8 -110.7(8) yes
C8 N6 C38 O1 128.9(3) yes
C8 N6 C38 C6 -62.4(3) yes
C8 N6 C38 C8 0.0(2) yes
C9 N6 C38 O1 -170.2(6) yes
C9 N6 C38 C6 -1.5(7) yes
C9 N6 C38 C8 60.9(6) yes
N1 C1 C2 C3 -1.2(8) yes
C1 C2 C3 C4 1.4(8) yes
C2 C3 C4 N1 -1.2(9) yes
C2 C3 C4 C5 176.8(7) yes
N1 C4 C5 C6 -0.9(1) yes
N1 C4 C5 C16 178.5(6) yes
C3 C4 C5 C6 -178.5(7) yes
C3 C4 C5 C16 0.9(1) yes
C4 C5 C6 N2 -1.9(1) yes
C4 C5 C6 C7 175.4(7) yes
C4 C5 C6 C38 -1.9(1) yes
C16 C5 C6 N2 178.6(6) yes
C16 C5 C6 C7 -4.0(1) yes
C16 C5 C6 C38 178.6(6) yes
C4 C5 C16 C17 -86.7(9) yes
C4 C5 C16 C21 92.0(9) yes
C6 C5 C16 C17 92.8(9) yes
C6 C5 C16 C21 -88.5(9) yes
N2 C6 C7 C9 -0.2(7) yes
C5 C6 C7 C9 -178.0(7) yes
C38 C6 C7 C9 -0.2(7) yes
C5 C6 C38 O1 -14.2(1) yes
C5 C6 C38 N6 178.8(6) yes
C5 C6 C38 C8 178.6(6) yes
C7 C6 C38 O1 168.0(6) yes
C7 C6 C38 N6 1.1(7) yes
C7 C6 C38 C8 0.8(7) yes
C6 C7 C9 N6 -0.7(8) yes
C6 C7 C9 C8 -0.4(8) yes
C6 C7 C9 C10 -179.3(7) yes
O2 C8 C9 N6 -38.6(5) yes
O2 C8 C9 C7 172.2(1) yes
O2 C8 C9 C10 -8.9(2) yes
N2 C8 C9 N6 150.2(2) yes
N2 C8 C9 C7 0.9(7) yes
N2 C8 C9 C10 179.8(6) yes
N6 C8 C9 N6 0.0(2) yes
N6 C8 C9 C7 -149.2(2) yes
N6 C8 C9 C10 29.7(2) yes
C38 C8 C9 N6 150.2(2) yes
C38 C8 C9 C7 0.9(7) yes
C38 C8 C9 C10 179.8(6) yes
O2 C8 C38 O1 17.6(1) yes
O2 C8 C38 N6 68.8(8) yes
O2 C8 C38 C6 -173.5(8) yes
N6 C8 C38 O1 -51.2(3) yes
N6 C8 C38 N6 0.0(2) yes
N6 C8 C38 C6 117.7(3) yes
C9 C8 C38 O1 -170.0(6) yes
C9 C8 C38 N6 -118.8(6) yes
C9 C8 C38 C6 -1.1(7) yes
N6 C9 C10 C11 -0.9(1) yes
N6 C9 C10 C22 -179.9(5) yes
C7 C9 C10 C11 177.5(7) yes
C7 C9 C10 C22 -1.5(1) yes
C8 C9 C10 C11 -1.2(1) yes
C8 C9 C10 C22 179.8(5) yes
C9 C10 C11 N3 -1.2(1) yes
C9 C10 C11 C12 -179.6(7) yes
C22 C10 C11 N3 177.8(7) yes
C22 C10 C11 C12 -0.6(1) yes
C9 C10 C22 C23 -79.0(1) yes
C9 C10 C22 C27 99.9(9) yes
C11 C10 C22 C23 101.8(9) yes
C11 C10 C22 C27 -79.2(1) yes
N3 C11 C12 C13 -1.9(8) yes
C10 C11 C12 C13 176.8(7) yes
C11 C12 C13 C14 1.2(8) yes
C12 C13 C14 N3 -0.2(9) yes
C12 C13 C14 C15 179.3(7) yes
N3 C14 C15 C28 -174.8(6) yes
C13 C14 C15 C28 5.9(1) yes
C14 C15 C28 C29 -87.1(1) yes
C14 C15 C28 C33 95.9(9) yes
C5 C16 C17 F1 -1.0(1) yes
C5 C16 C17 C18 178.1(7) yes
C21 C16 C17 F1 -179.8(6) yes
C21 C16 C17 C18 -0.7(1) yes
C5 C16 C21 F5 0.9(1) yes
C5 C16 C21 C20 -178.7(7) yes
C17 C16 C21 F5 179.7(6) yes
C17 C16 C21 C20 0.1(1) yes
F1 C17 C18 F2 -0.4(9) yes
F1 C17 C18 C19 -179.4(6) yes
C16 C17 C18 F2 -179.5(6) yes
C16 C17 C18 C19 1.4(1) yes
F2 C18 C19 F3 0.3(1) yes
F2 C18 C19 C20 179.3(6) yes
C17 C18 C19 F3 179.4(7) yes
C17 C18 C19 C20 -1.6(1) yes
F3 C19 C20 F4 -0.5(1) yes
F3 C19 C20 C21 -180.0(6) yes
C18 C19 C20 F4 -179.5(7) yes
C18 C19 C20 C21 1.1(1) yes
F4 C20 C21 F5 0.6(1) yes
F4 C20 C21 C16 -179.8(6) yes
C19 C20 C21 F5 -179.9(7) yes
C19 C20 C21 C16 -0.3(1) yes
C10 C22 C23 F6 -1.7(1) yes
C10 C22 C23 C24 178.3(7) yes
C27 C22 C23 F6 179.3(7) yes
C27 C22 C23 C24 -0.7(1) yes
C10 C22 C27 F10 1.9(1) yes
C10 C22 C27 C26 -178.5(7) yes
C23 C22 C27 F10 -179.1(7) yes
C23 C22 C27 C26 0.5(1) yes
F6 C23 C24 F7 -1.2(1) yes
F6 C23 C24 C25 -179.8(7) yes
C22 C23 C24 F7 178.8(7) yes
C22 C23 C24 C25 0.1(1) yes
F7 C24 C25 F8 1.3(1) yes
F7 C24 C25 C26 -178.0(7) yes
C23 C24 C25 F8 -180.0(8) yes
C23 C24 C25 C26 0.7(1) yes
F8 C25 C26 F9 0.5(1) yes
F8 C25 C26 C27 179.9(7) yes
C24 C25 C26 F9 179.8(8) yes
C24 C25 C26 C27 -0.8(1) yes
F9 C26 C27 F10 -0.8(1) yes
F9 C26 C27 C22 179.6(6) yes
C25 C26 C27 F10 179.8(8) yes
C25 C26 C27 C22 0.2(1) yes
C15 C28 C29 F11 2.8(1) yes
C15 C28 C29 C30 -176.0(7) yes
C33 C28 C29 F11 179.9(7) yes
C33 C28 C29 C30 1.1(1) yes
C15 C28 C33 F15 -3.0(1) yes
C15 C28 C33 C32 175.2(7) yes
C29 C28 C33 F15 179.9(7) yes
C29 C28 C33 C32 -1.9(1) yes
F11 C29 C30 F12 -0.5(1) yes
F11 C29 C30 C31 -178.2(7) yes
C28 C29 C30 F12 178.3(7) yes
C28 C29 C30 C31 0.6(1) yes
F12 C30 C31 F13 -1.2(1) yes
F12 C30 C31 C32 -179.2(7) yes
C29 C30 C31 F13 176.5(7) yes
C29 C30 C31 C32 -1.5(1) yes
F13 C31 C32 F14 2.3(1) yes
F13 C31 C32 C33 -177.3(7) yes
C30 C31 C32 F14 -179.7(8) yes
C30 C31 C32 C33 0.7(1) yes
F14 C32 C33 F15 -0.3(1) yes
F14 C32 C33 C28 -178.5(7) yes
C31 C32 C33 F15 179.3(8) yes
C31 C32 C33 C28 1.1(1) yes
